data_4035395
loop_
_publ_author_name
'Ko\/lodziejczyk, Agata'
'Doma\'nski, Sylwester'
'Cha\/ladaj, Wojciech'

_publ_section_title
;
 Tandem Palladium-Catalyzed 6- exo- dig Oxocyclization Coupling of
 \d-Acetylenic \b-Ketoesters with Aryl Bromides and Chlorides: Route to
 Substituted Dihydropyrans.
;
_journal_issue 20
_journal_name_full 'The Journal of organic chemistry'
_journal_page_first 12887
_journal_page_last 12896
_journal_paper_doi 10.1021/acs.joc.8b01832
_journal_volume 83
_journal_year 2018
_chemical_formula_moiety 'C18 H19 N O3'
_chemical_formula_sum 'C18 H19 N O3'
_chemical_formula_weight 297.34
_space_group_crystal_system triclinic
_space_group_IT_number 2
_space_group_name_Hall '-P 1'
_space_group_name_H-M_alt 'P -1'
_atom_sites_solution_hydrogens mixed
_atom_sites_solution_primary direct
_atom_sites_solution_secondary difmap
_audit_creation_method SHELXL-2014
_cell_angle_alpha 99.218(9)
_cell_angle_beta 98.769(10)
_cell_angle_gamma 107.339(10)
_cell_formula_units_Z 4
_cell_length_a 9.8898(17)
_cell_length_b 11.4182(19)
_cell_length_c 15.179(2)
_cell_measurement_reflns_used 3169
_cell_measurement_temperature 296(2)
_cell_measurement_theta_max 66.59
_cell_measurement_theta_min 3.02
_cell_volume 1578.2(5)
_computing_cell_refinement 'Bruker SAINT'
_computing_data_collection 'Bruker APEX2'
_computing_data_reduction 'Bruker SAINT'
_computing_molecular_graphics 'Bruker SHELXTL'
_computing_publication_material 'Bruker SHELXTL'
_computing_structure_refinement 'SHELXL-2014 (Sheldrick, 2014)'
_computing_structure_solution 'SHELXL-2014 (Sheldrick, 2014)'
_diffrn_ambient_temperature 296(2)
_diffrn_measured_fraction_theta_full 0.942
_diffrn_measured_fraction_theta_max 0.966
_diffrn_measurement_device_type 'Bruker APEX-II CCD'
_diffrn_measurement_method '\f and \w scans'
_diffrn_radiation_monochromator graphite
_diffrn_radiation_type CuK\a
_diffrn_radiation_wavelength 1.54178
_diffrn_reflns_av_R_equivalents 0.0904
_diffrn_reflns_av_unetI/netI 0.0745
_diffrn_reflns_Laue_measured_fraction_full 0.942
_diffrn_reflns_Laue_measured_fraction_max 0.966
_diffrn_reflns_limit_h_max 11
_diffrn_reflns_limit_h_min -10
_diffrn_reflns_limit_k_max 13
_diffrn_reflns_limit_k_min -13
_diffrn_reflns_limit_l_max 18
_diffrn_reflns_limit_l_min -18
_diffrn_reflns_number 31228
_diffrn_reflns_point_group_measured_fraction_full 0.942
_diffrn_reflns_point_group_measured_fraction_max 0.966
_diffrn_reflns_theta_full 67.679
_diffrn_reflns_theta_max 66.594
_diffrn_reflns_theta_min 3.018
_diffrn_source 'fine-focus sealed tube'
_exptl_absorpt_coefficient_mu 0.688
_exptl_absorpt_correction_T_max 0.9190
_exptl_absorpt_correction_T_min 0.8080
_exptl_absorpt_correction_type numerical
_exptl_absorpt_process_details sadabs
_exptl_crystal_colour colourless
_exptl_crystal_density_diffrn 1.251
_exptl_crystal_density_method 'not measured'
_exptl_crystal_description needle
_exptl_crystal_F_000 632
_exptl_crystal_size_max 0.324
_exptl_crystal_size_mid 0.126
_exptl_crystal_size_min 0.125
_refine_diff_density_max 0.212
_refine_diff_density_min -0.243
_refine_diff_density_rms 0.052
_refine_ls_extinction_coef 0.0029(5)
_refine_ls_extinction_expression Fc^*^=kFc[1+0.001xFc^2^\l^3^/sin(2\q)]^-1/4^
_refine_ls_extinction_method SHELXL
_refine_ls_goodness_of_fit_ref 1.039
_refine_ls_hydrogen_treatment mixed
_refine_ls_matrix_type full
_refine_ls_number_parameters 408
_refine_ls_number_reflns 5382
_refine_ls_number_restraints 0
_refine_ls_restrained_S_all 1.039
_refine_ls_R_factor_all 0.1279
_refine_ls_R_factor_gt 0.0736
_refine_ls_shift/su_max 0.000
_refine_ls_shift/su_mean 0.000
_refine_ls_structure_factor_coef Fsqd
_refine_ls_weighting_details 'w=1/[\s^2^(Fo^2^)+(0.0921P)^2^+1.5292P] where P=(Fo^2^+2Fc^2^)/3'
_refine_ls_weighting_scheme calc
_refine_ls_wR_factor_gt 0.1956
_refine_ls_wR_factor_ref 0.2365
_reflns_Friedel_coverage 0.000
_reflns_number_gt 3169
_reflns_number_total 5382
_reflns_threshold_expression 'I > 2\s(I)'
_cod_data_source_file jo8b01832_si_002.cif
_cod_data_source_block KOL_01_0m
_cod_database_code 4035395
_shelx_space_group_comment
;
The symmetry employed for this shelxl refinement is uniquely defined
by the following loop, which should always be used as a source of
symmetry information in preference to the above space-group names.
They are only intended as comments.
;
_shelx_estimated_absorpt_t_min 0.808
_shelx_estimated_absorpt_t_max 0.919
_shelxl_version_number 2014-3

loop_
_space_group_symop_operation_xyz
'x, y, z'
'-x, -y, -z'

loop_
_atom_site_label
_atom_site_type_symbol
_atom_site_fract_x
_atom_site_fract_y
_atom_site_fract_z
_atom_site_U_iso_or_equiv
_atom_site_adp_type
_atom_site_occupancy
_atom_site_site_symmetry_order
_atom_site_calc_flag
_atom_site_refinement_flags_posn
_atom_site_refinement_flags_adp
O1 O 0.3879(3) 0.6621(3) 0.9857(2) 0.0681(8) Uani 1 1 d . .
O2 O 0.3513(4) 0.8446(3) 1.2456(2) 0.0944(11) Uani 1 1 d . .
O3 O 0.2377(4) 0.9503(3) 1.1685(2) 0.0801(10) Uani 1 1 d . .
O4 O 0.0852(3) 0.3675(2) 0.02716(17) 0.0594(8) Uani 1 1 d . .
O5 O 0.1526(4) 0.2371(3) -0.2369(2) 0.0911(12) Uani 1 1 d . .
O6 O 0.2133(4) 0.0889(3) -0.17806(19) 0.0735(9) Uani 1 1 d . .
N1 N 0.2595(4) 0.7195(3) 0.4758(2) 0.0620(9) Uani 1 1 d . .
N2 N 0.2700(4) 0.2671(3) 0.5229(2) 0.0600(9) Uani 1 1 d . .
C1 C 0.3792(5) 0.7192(4) 1.0706(3) 0.0628(11) Uani 1 1 d . .
C2 C 0.3238(5) 0.8133(4) 1.0825(3) 0.0581(11) Uani 1 1 d . .
C3 C 0.2702(5) 0.8590(4) 1.0012(3) 0.0660(12) Uani 1 1 d . .
H3A H 0.2837 0.9479 1.0193 0.079 Uiso 1 1 calc R U
H3B H 0.1673 0.8144 0.9786 0.079 Uiso 1 1 calc R U
C4 C 0.3511(5) 0.8385(4) 0.9254(3) 0.0628(11) Uani 1 1 d . .
H4A H 0.3021 0.8528 0.8698 0.075 Uiso 1 1 calc R U
H4B H 0.4484 0.8989 0.9425 0.075 Uiso 1 1 calc R U
C5 C 0.3590(5) 0.7088(4) 0.9081(3) 0.0563(10) Uani 1 1 d . .
C6 C 0.3447(4) 0.6316(4) 0.8294(3) 0.0592(11) Uani 1 1 d . .
H6 H 0.3495 0.5525 0.8336 0.071 Uiso 1 1 calc R U
C7 C 0.3222(4) 0.6545(4) 0.7364(3) 0.0554(10) Uani 1 1 d . .
C8 C 0.3829(4) 0.7708(4) 0.7161(3) 0.0584(11) Uani 1 1 d . .
H8 H 0.4421 0.8385 0.7624 0.070 Uiso 1 1 calc R U
C9 C 0.3553(4) 0.7863(3) 0.6268(3) 0.0563(10) Uani 1 1 d . .
C10 C 0.3972(5) 0.8895(4) 0.5836(3) 0.0671(12) Uani 1 1 d . .
H10 H 0.4548 0.9715 0.6121 0.081 Uiso 1 1 calc R U
C11 C 0.3371(5) 0.8457(4) 0.4934(3) 0.0702(13) Uani 1 1 d . .
H11 H 0.3470 0.8942 0.4495 0.084 Uiso 1 1 calc R U
C12 C 0.2691(4) 0.6810(4) 0.5572(3) 0.0560(10) Uani 1 1 d . .
C13 C 0.2106(5) 0.5631(4) 0.5755(3) 0.0618(11) Uani 1 1 d . .
H13 H 0.1544 0.4943 0.5291 0.074 Uiso 1 1 calc R U
C14 C 0.2386(5) 0.5518(4) 0.6643(3) 0.0624(11) Uani 1 1 d . .
H14 H 0.2011 0.4733 0.6777 0.075 Uiso 1 1 calc R U
C15 C 0.4316(6) 0.6545(4) 1.1392(3) 0.0821(15) Uani 1 1 d . .
H15A H 0.4708 0.7125 1.1973 0.123 Uiso 1 1 calc R U
H15B H 0.5056 0.6242 1.1201 0.123 Uiso 1 1 calc R U
H15C H 0.3523 0.5849 1.1446 0.123 Uiso 1 1 calc R U
C16 C 0.3091(5) 0.8673(4) 1.1735(3) 0.0671(12) Uani 1 1 d . .
C17 C 0.2096(7) 1.0070(5) 1.2536(4) 0.0989(18) Uani 1 1 d . .
H17A H 0.1615 0.9421 1.2823 0.148 Uiso 1 1 calc R U
H17B H 0.1491 1.0569 1.2412 0.148 Uiso 1 1 calc R U
H17C H 0.2997 1.0595 1.2936 0.148 Uiso 1 1 calc R U
C18 C 0.1778(6) 0.6434(5) 0.3876(3) 0.0819(14) Uani 1 1 d . .
H18A H 0.2078 0.5711 0.3740 0.123 Uiso 1 1 calc R U
H18B H 0.1950 0.6918 0.3418 0.123 Uiso 1 1 calc R U
H18C H 0.0764 0.6166 0.3883 0.123 Uiso 1 1 calc R U
C21 C 0.0999(4) 0.3251(3) -0.0593(2) 0.0502(10) Uani 1 1 d . .
C22 C 0.1624(5) 0.2373(3) -0.0780(3) 0.0529(10) Uani 1 1 d . .
C23 C 0.2186(5) 0.1820(4) -0.0033(3) 0.0635(12) Uani 1 1 d . .
H23A H 0.3001 0.1574 -0.0173 0.076 Uiso 1 1 calc R U
H23B H 0.1433 0.1077 0.0016 0.076 Uiso 1 1 calc R U
C24 C 0.2661(5) 0.2786(4) 0.0865(3) 0.0623(11) Uani 1 1 d . .
H24A H 0.2893 0.2394 0.1363 0.075 Uiso 1 1 calc R U
H24B H 0.3528 0.3458 0.0853 0.075 Uiso 1 1 calc R U
C25 C 0.1499(5) 0.3316(4) 0.1023(3) 0.0535(10) Uani 1 1 d . .
C26 C 0.0972(5) 0.3493(3) 0.1769(2) 0.0545(10) Uani 1 1 d . .
H26 H 0.0178 0.3774 0.1716 0.065 Uiso 1 1 calc R U
C27 C 0.1516(4) 0.3291(3) 0.2668(2) 0.0493(9) Uani 1 1 d . .
C28 C 0.0535(4) 0.2772(3) 0.3171(2) 0.0513(9) Uani 1 1 d . .
H28 H -0.0453 0.2558 0.2936 0.062 Uiso 1 1 calc R U
C29 C 0.1006(5) 0.2568(4) 0.4020(3) 0.0523(10) Uani 1 1 d . .
C30 C 0.0303(5) 0.2060(4) 0.4694(3) 0.0618(11) Uani 1 1 d . .
H30 H -0.0692 0.1731 0.4649 0.074 Uiso 1 1 calc R U
C31 C 0.1350(5) 0.2145(4) 0.5410(3) 0.0659(12) Uani 1 1 d . .
C32 C 0.2519(4) 0.2935(3) 0.4378(2) 0.0503(10) Uani 1 1 d . .
C33 C 0.3514(5) 0.3481(4) 0.3894(3) 0.0565(10) Uani 1 1 d . .
H33 H 0.4504 0.3729 0.4137 0.068 Uiso 1 1 calc R U
C34 C 0.3017(5) 0.3650(4) 0.3049(3) 0.0549(10) Uani 1 1 d . .
H34 H 0.3681 0.4009 0.2715 0.066 Uiso 1 1 calc R U
C35 C 0.0334(5) 0.3900(4) -0.1218(3) 0.0639(12) Uani 1 1 d . .
H35A H 0.0064 0.3402 -0.1830 0.096 Uiso 1 1 calc R U
H35B H 0.1021 0.4706 -0.1199 0.096 Uiso 1 1 calc R U
H35C H -0.0511 0.4012 -0.1030 0.096 Uiso 1 1 calc R U
C36 C 0.1727(5) 0.1923(4) -0.1713(3) 0.0591(11) Uani 1 1 d . .
C37 C 0.2320(7) 0.0372(4) -0.2663(3) 0.0901(17) Uani 1 1 d . .
H37A H 0.1410 0.0093 -0.3093 0.135 Uiso 1 1 calc R U
H37B H 0.2660 -0.0327 -0.2624 0.135 Uiso 1 1 calc R U
H37C H 0.3016 0.1005 -0.2860 0.135 Uiso 1 1 calc R U
C38 C 0.4075(5) 0.2952(5) 0.5853(3) 0.0828(15) Uani 1 1 d . .
H38A H 0.4420 0.2250 0.5750 0.124 Uiso 1 1 calc R U
H38B H 0.3948 0.3107 0.6471 0.124 Uiso 1 1 calc R U
H38C H 0.4767 0.3683 0.5753 0.124 Uiso 1 1 calc R U
H31 H 0.134(5) 0.193(4) 0.602(3) 0.090(15) Uiso 1 1 d . .

loop_
_atom_site_aniso_label
_atom_site_aniso_U_11
_atom_site_aniso_U_22
_atom_site_aniso_U_33
_atom_site_aniso_U_23
_atom_site_aniso_U_13
_atom_site_aniso_U_12
O1 0.082(2) 0.0558(16) 0.0684(19) 0.0139(14) 0.0074(16) 0.0292(15)
O2 0.122(3) 0.099(3) 0.066(2) 0.0200(19) 0.015(2) 0.044(2)
O3 0.096(3) 0.076(2) 0.073(2) 0.0088(17) 0.0230(19) 0.0374(19)
O4 0.080(2) 0.0703(17) 0.0458(15) 0.0197(13) 0.0204(14) 0.0446(16)
O5 0.154(4) 0.095(2) 0.0538(18) 0.0263(17) 0.035(2) 0.074(2)
O6 0.116(3) 0.0614(17) 0.0584(18) 0.0125(14) 0.0335(18) 0.0446(18)
N1 0.061(2) 0.062(2) 0.060(2) 0.0055(17) 0.0204(18) 0.0163(18)
N2 0.065(2) 0.076(2) 0.0445(18) 0.0147(17) 0.0092(17) 0.0312(19)
C1 0.065(3) 0.053(2) 0.065(3) 0.013(2) 0.007(2) 0.014(2)
C2 0.058(3) 0.047(2) 0.063(3) 0.0106(19) 0.006(2) 0.012(2)
C3 0.074(3) 0.060(2) 0.070(3) 0.017(2) 0.015(2) 0.029(2)
C4 0.074(3) 0.051(2) 0.068(3) 0.016(2) 0.018(2) 0.024(2)
C5 0.053(3) 0.050(2) 0.067(3) 0.016(2) 0.010(2) 0.0174(19)
C6 0.054(3) 0.049(2) 0.072(3) 0.009(2) 0.007(2) 0.018(2)
C7 0.048(2) 0.051(2) 0.068(3) 0.007(2) 0.016(2) 0.0192(19)
C8 0.054(3) 0.049(2) 0.067(3) 0.0031(19) 0.019(2) 0.0112(19)
C9 0.055(3) 0.049(2) 0.066(3) 0.0064(19) 0.025(2) 0.016(2)
C10 0.069(3) 0.055(2) 0.074(3) 0.009(2) 0.031(3) 0.010(2)
C11 0.071(3) 0.067(3) 0.077(3) 0.018(2) 0.036(3) 0.018(2)
C12 0.049(3) 0.055(2) 0.065(3) 0.005(2) 0.020(2) 0.019(2)
C13 0.058(3) 0.049(2) 0.069(3) -0.004(2) 0.015(2) 0.011(2)
C14 0.065(3) 0.047(2) 0.075(3) 0.007(2) 0.018(2) 0.019(2)
C15 0.104(4) 0.067(3) 0.078(3) 0.024(2) 0.005(3) 0.034(3)
C16 0.064(3) 0.054(2) 0.075(3) 0.010(2) 0.012(2) 0.009(2)
C17 0.114(5) 0.095(4) 0.094(4) 0.006(3) 0.043(4) 0.040(4)
C18 0.078(4) 0.088(3) 0.064(3) -0.003(3) 0.016(3) 0.015(3)
C21 0.063(3) 0.050(2) 0.045(2) 0.0145(17) 0.0186(19) 0.023(2)
C22 0.066(3) 0.052(2) 0.050(2) 0.0168(18) 0.020(2) 0.026(2)
C23 0.085(3) 0.066(3) 0.057(3) 0.019(2) 0.023(2) 0.044(2)
C24 0.076(3) 0.075(3) 0.049(2) 0.015(2) 0.015(2) 0.042(2)
C25 0.067(3) 0.056(2) 0.048(2) 0.0166(18) 0.016(2) 0.031(2)
C26 0.066(3) 0.058(2) 0.047(2) 0.0117(18) 0.015(2) 0.030(2)
C27 0.056(3) 0.052(2) 0.045(2) 0.0083(17) 0.0155(19) 0.0242(19)
C28 0.051(2) 0.057(2) 0.047(2) 0.0082(18) 0.0111(19) 0.0209(19)
C29 0.059(3) 0.057(2) 0.048(2) 0.0109(18) 0.018(2) 0.026(2)
C30 0.062(3) 0.077(3) 0.054(2) 0.019(2) 0.023(2) 0.025(2)
C31 0.077(3) 0.081(3) 0.051(3) 0.022(2) 0.023(2) 0.035(3)
C32 0.053(3) 0.059(2) 0.043(2) 0.0099(18) 0.0109(19) 0.025(2)
C33 0.048(3) 0.069(3) 0.053(2) 0.010(2) 0.011(2) 0.022(2)
C34 0.054(3) 0.064(2) 0.049(2) 0.0120(19) 0.017(2) 0.020(2)
C35 0.081(3) 0.069(3) 0.058(3) 0.023(2) 0.021(2) 0.040(2)
C36 0.077(3) 0.053(2) 0.054(2) 0.0120(19) 0.018(2) 0.029(2)
C37 0.147(5) 0.070(3) 0.068(3) 0.009(2) 0.047(3) 0.049(3)
C38 0.075(3) 0.112(4) 0.064(3) 0.025(3) 0.001(3) 0.038(3)

loop_
_atom_type_symbol
_atom_type_description
_atom_type_scat_dispersion_real
_atom_type_scat_dispersion_imag
_atom_type_scat_source
C C 0.0181 0.0091 'International Tables Vol C Tables 4.2.6.8 and 6.1.1.4'
H H 0.0000 0.0000 'International Tables Vol C Tables 4.2.6.8 and 6.1.1.4'
N N 0.0311 0.0180 'International Tables Vol C Tables 4.2.6.8 and 6.1.1.4'
O O 0.0492 0.0322 'International Tables Vol C Tables 4.2.6.8 and 6.1.1.4'

loop_
_geom_angle_atom_site_label_1
_geom_angle_atom_site_label_2
_geom_angle_atom_site_label_3
_geom_angle
C1 O1 C5 122.3(3)
C16 O3 C17 116.6(4)
C21 O4 C25 121.1(3)
C36 O6 C37 116.5(3)
C12 N1 C11 108.1(4)
C12 N1 C18 126.5(4)
C11 N1 C18 125.3(4)
C32 N2 C31 108.5(3)
C32 N2 C38 125.8(4)
C31 N2 C38 125.6(4)
C2 C1 O1 122.2(4)
C2 C1 C15 129.1(4)
O1 C1 C15 108.6(4)
C1 C2 C16 120.6(4)
C1 C2 C3 119.5(4)
C16 C2 C3 119.8(4)
C2 C3 C4 111.0(4)
C2 C3 H3A 109.4
C4 C3 H3A 109.4
C2 C3 H3B 109.4
C4 C3 H3B 109.4
H3A C3 H3B 108.0
C5 C4 C3 111.6(3)
C5 C4 H4A 109.3
C3 C4 H4A 109.3
C5 C4 H4B 109.3
C3 C4 H4B 109.3
H4A C4 H4B 108.0
C6 C5 O1 115.1(3)
C6 C5 C4 129.4(4)
O1 C5 C4 115.5(4)
C5 C6 C7 128.6(4)
C5 C6 H6 115.7
C7 C6 H6 115.7
C8 C7 C14 118.8(4)
C8 C7 C6 123.2(4)
C14 C7 C6 118.0(4)
C7 C8 C9 120.2(4)
C7 C8 H8 119.9
C9 C8 H8 119.9
C8 C9 C12 118.9(4)
C8 C9 C10 134.5(4)
C12 C9 C10 106.6(4)
C11 C10 C9 107.1(4)
C11 C10 H10 126.5
C9 C10 H10 126.5
C10 C11 N1 110.4(4)
C10 C11 H11 124.8
N1 C11 H11 124.8
N1 C12 C13 130.2(4)
N1 C12 C9 107.8(3)
C13 C12 C9 121.9(4)
C14 C13 C12 117.6(4)
C14 C13 H13 121.2
C12 C13 H13 121.2
C13 C14 C7 122.6(4)
C13 C14 H14 118.7
C7 C14 H14 118.7
C1 C15 H15A 109.5
C1 C15 H15B 109.5
H15A C15 H15B 109.5
C1 C15 H15C 109.5
H15A C15 H15C 109.5
H15B C15 H15C 109.5
O2 C16 O3 121.2(4)
O2 C16 C2 128.0(4)
O3 C16 C2 110.8(4)
O3 C17 H17A 109.5
O3 C17 H17B 109.5
H17A C17 H17B 109.5
O3 C17 H17C 109.5
H17A C17 H17C 109.5
H17B C17 H17C 109.5
N1 C18 H18A 109.5
N1 C18 H18B 109.5
H18A C18 H18B 109.5
N1 C18 H18C 109.5
H18A C18 H18C 109.5
H18B C18 H18C 109.5
C22 C21 O4 122.1(3)
C22 C21 C35 129.7(3)
O4 C21 C35 108.2(3)
C21 C22 C36 120.4(3)
C21 C22 C23 120.2(3)
C36 C22 C23 119.4(3)
C22 C23 C24 109.4(3)
C22 C23 H23A 109.8
C24 C23 H23A 109.8
C22 C23 H23B 109.8
C24 C23 H23B 109.8
H23A C23 H23B 108.2
C25 C24 C23 110.6(4)
C25 C24 H24A 109.5
C23 C24 H24A 109.5
C25 C24 H24B 109.5
C23 C24 H24B 109.5
H24A C24 H24B 108.1
C26 C25 O4 115.1(3)
C26 C25 C24 129.6(4)
O4 C25 C24 115.2(3)
C25 C26 C27 126.6(4)
C25 C26 H26 116.7
C27 C26 H26 116.7
C28 C27 C34 118.9(4)
C28 C27 C26 119.0(4)
C34 C27 C26 122.1(3)
C27 C28 C29 120.6(4)
C27 C28 H28 119.7
C29 C28 H28 119.7
C28 C29 C32 118.8(4)
C28 C29 C30 134.6(4)
C32 C29 C30 106.6(3)
C31 C30 C29 107.3(4)
C31 C30 H30 126.4
C29 C30 H30 126.4
C30 C31 N2 110.1(4)
C30 C31 H31 134(3)
N2 C31 H31 116(3)
N2 C32 C33 131.2(4)
N2 C32 C29 107.5(3)
C33 C32 C29 121.3(3)
C34 C33 C32 118.6(4)
C34 C33 H33 120.7
C32 C33 H33 120.7
C33 C34 C27 121.7(4)
C33 C34 H34 119.1
C27 C34 H34 119.1
C21 C35 H35A 109.5
C21 C35 H35B 109.5
H35A C35 H35B 109.5
C21 C35 H35C 109.5
H35A C35 H35C 109.5
H35B C35 H35C 109.5
O5 C36 O6 120.9(4)
O5 C36 C22 128.2(4)
O6 C36 C22 110.9(3)
O6 C37 H37A 109.5
O6 C37 H37B 109.5
H37A C37 H37B 109.5
O6 C37 H37C 109.5
H37A C37 H37C 109.5
H37B C37 H37C 109.5
N2 C38 H38A 109.5
N2 C38 H38B 109.5
H38A C38 H38B 109.5
N2 C38 H38C 109.5
H38A C38 H38C 109.5
H38B C38 H38C 109.5

loop_
_geom_bond_atom_site_label_1
_geom_bond_atom_site_label_2
_geom_bond_distance
O1 C1 1.375(5)
O1 C5 1.393(5)
O2 C16 1.207(5)
O3 C16 1.345(5)
O3 C17 1.454(5)
O4 C21 1.369(4)
O4 C25 1.401(4)
O5 C36 1.207(5)
O6 C36 1.349(4)
O6 C37 1.437(5)
N1 C12 1.375(5)
N1 C11 1.376(5)
N1 C18 1.442(5)
N2 C32 1.371(5)
N2 C31 1.380(6)
N2 C38 1.449(6)
C1 C2 1.344(6)
C1 C15 1.487(6)
C2 C16 1.466(6)
C2 C3 1.500(5)
C3 C4 1.525(6)
C3 H3A 0.9700
C3 H3B 0.9700
C4 C5 1.490(5)
C4 H4A 0.9700
C4 H4B 0.9700
C5 C6 1.326(6)
C6 C7 1.473(6)
C6 H6 0.9300
C7 C8 1.389(5)
C7 C14 1.411(6)
C8 C9 1.391(6)
C8 H8 0.9300
C9 C12 1.413(6)
C9 C10 1.425(5)
C10 C11 1.355(6)
C10 H10 0.9300
C11 H11 0.9300
C12 C13 1.388(5)
C13 C14 1.370(6)
C13 H13 0.9300
C14 H14 0.9300
C15 H15A 0.9600
C15 H15B 0.9600
C15 H15C 0.9600
C17 H17A 0.9600
C17 H17B 0.9600
C17 H17C 0.9600
C18 H18A 0.9600
C18 H18B 0.9600
C18 H18C 0.9600
C21 C22 1.342(5)
C21 C35 1.486(5)
C22 C36 1.458(5)
C22 C23 1.495(5)
C23 C24 1.520(5)
C23 H23A 0.9700
C23 H23B 0.9700
C24 C25 1.482(5)
C24 H24A 0.9700
C24 H24B 0.9700
C25 C26 1.328(5)
C26 C27 1.469(5)
C26 H26 0.9300
C27 C28 1.379(5)
C27 C34 1.416(6)
C28 C29 1.383(5)
C28 H28 0.9300
C29 C32 1.419(6)
C29 C30 1.425(5)
C30 C31 1.351(6)
C30 H30 0.9300
C31 H31 1.00(5)
C32 C33 1.378(5)
C33 C34 1.366(5)
C33 H33 0.9300
C34 H34 0.9300
C35 H35A 0.9600
C35 H35B 0.9600
C35 H35C 0.9600
C37 H37A 0.9600
C37 H37B 0.9600
C37 H37C 0.9600
C38 H38A 0.9600
C38 H38B 0.9600
C38 H38C 0.9600

loop_
_geom_hbond_atom_site_label_D
_geom_hbond_atom_site_label_H
_geom_hbond_atom_site_label_A
_geom_hbond_distance_DH
_geom_hbond_distance_HA
_geom_hbond_distance_DA
_geom_hbond_angle_DHA
_geom_hbond_site_symmetry_A
C31 H31 O5 1.00(5) 2.38(5) 3.313(5) 155(4) 1_556
C35 H35A O5 0.96 2.28 2.892(5) 120.6 .
C15 H15A O2 0.96 2.28 2.872(6) 119.3 .
C31 H31 O5 1.00(5) 2.38(5) 3.313(5) 155(4) 1_556
C35 H35A O5 0.96 2.28 2.892(5) 120.6 .
C15 H15A O2 0.96 2.28 2.872(6) 119.3 .
C35 H35A O5 0.96 2.28 2.892(5) 120.6 .
C15 H15A O2 0.96 2.28 2.872(6) 119.3 .
C31 H31 O5 1.00(5) 2.38(5) 3.313(5) 155(4) 1_556
C35 H35A O5 0.96 2.28 2.892(5) 120.6 .
C15 H15A O2 0.96 2.28 2.872(6) 119.3 .
C31 H31 O5 1.00(5) 2.38(5) 3.313(5) 155(4) 1_556
C35 H35A O5 0.96 2.28 2.892(5) 120.6 .
C15 H15A O2 0.96 2.28 2.872(6) 119.3 .
C35 H35A O5 0.96 2.28 2.892(5) 120.6 .
C15 H15A O2 0.96 2.28 2.872(6) 119.3 .
C31 H31 O5 1.00(5) 2.38(5) 3.313(5) 155(4) 1_556
C35 H35A O5 0.96 2.28 2.892(5) 120.6 .
C15 H15A O2 0.96 2.28 2.872(6) 119.3 .
C31 H31 O5 1.00(5) 2.38(5) 3.313(5) 155(4) 1_556
C35 H35A O5 0.96 2.28 2.892(5) 120.6 .
C15 H15A O2 0.96 2.28 2.872(6) 119.3 .
C31 H31 O5 1.00(5) 2.38(5) 3.313(5) 155(4) 1_556
C35 H35A O5 0.96 2.28 2.892(5) 120.6 .
C15 H15A O2 0.96 2.28 2.872(6) 119.3 .
C15 H15A O2 0.96 2.28 2.872(6) 119.3 .
C35 H35A O5 0.96 2.28 2.892(5) 120.6 .
C13 H13 N2 0.93 3.13 3.587(5) 112.6 .
C15 H15A O2 0.96 2.28 2.872(6) 119.3 .
C35 H35A O5 0.96 2.28 2.892(5) 120.6 .
C31 H31 O5 1.00(5) 2.38(5) 3.313(5) 155(4) 1_556
C15 H15A O2 0.96 2.28 2.872(6) 119.3 .
C35 H35A O5 0.96 2.28 2.892(5) 120.6 .
C31 H31 O5 1.00(5) 2.38(5) 3.313(5) 155(4) 1_556
C15 H15A O2 0.96 2.28 2.872(6) 119.3 .
C35 H35A O5 0.96 2.28 2.892(5) 120.6 .
C31 H31 O5 1.00(5) 2.38(5) 3.313(5) 155(4) 1_556
C15 H15A O2 0.96 2.28 2.872(6) 119.3 .
C35 H35A O5 0.96 2.28 2.892(5) 120.6 .
C31 H31 O5 1.00(5) 2.38(5) 3.313(5) 155(4) 1_556
C15 H15A O2 0.96 2.28 2.872(6) 119.3 .
C35 H35A O5 0.96 2.28 2.892(5) 120.6 .
C15 H15A O2 0.96 2.28 2.872(6) 119.3 .
C35 H35A O5 0.96 2.28 2.892(5) 120.6 .
C31 H31 O5 1.00(5) 2.38(5) 3.313(5) 155(4) 1_556
C15 H15A O2 0.96 2.28 2.872(6) 119.3 .
C35 H35A O5 0.96 2.28 2.892(5) 120.6 .
C31 H31 O5 1.00(5) 2.38(5) 3.313(5) 155(4) 1_556

loop_
_geom_torsion_atom_site_label_1
_geom_torsion_atom_site_label_2
_geom_torsion_atom_site_label_3
_geom_torsion_atom_site_label_4
_geom_torsion
C5 O1 C1 C2 9.2(6)
C5 O1 C1 C15 -174.0(4)
O1 C1 C2 C16 176.7(4)
C15 C1 C2 C16 0.5(7)
O1 C1 C2 C3 -0.4(7)
C15 C1 C2 C3 -176.6(4)
C1 C2 C3 C4 -28.2(6)
C16 C2 C3 C4 154.7(4)
C2 C3 C4 C5 47.6(5)
C1 O1 C5 C6 -167.7(4)
C1 O1 C5 C4 13.3(6)
C3 C4 C5 C6 139.7(5)
C3 C4 C5 O1 -41.3(5)
O1 C5 C6 C7 -176.3(4)
C4 C5 C6 C7 2.6(8)
C5 C6 C7 C8 34.6(7)
C5 C6 C7 C14 -147.5(4)
C14 C7 C8 C9 3.1(6)
C6 C7 C8 C9 -179.0(4)
C7 C8 C9 C12 -2.2(6)
C7 C8 C9 C10 179.1(4)
C8 C9 C10 C11 179.1(5)
C12 C9 C10 C11 0.3(5)
C9 C10 C11 N1 -0.4(5)
C12 N1 C11 C10 0.3(5)
C18 N1 C11 C10 178.0(4)
C11 N1 C12 C13 -179.7(4)
C18 N1 C12 C13 2.8(7)
C11 N1 C12 C9 -0.1(4)
C18 N1 C12 C9 -177.7(4)
C8 C9 C12 N1 -179.2(4)
C10 C9 C12 N1 -0.1(4)
C8 C9 C12 C13 0.4(6)
C10 C9 C12 C13 179.5(4)
N1 C12 C13 C14 179.8(4)
C9 C12 C13 C14 0.3(6)
C12 C13 C14 C7 0.7(6)
C8 C7 C14 C13 -2.4(6)
C6 C7 C14 C13 179.6(4)
C17 O3 C16 O2 -2.3(7)
C17 O3 C16 C2 177.3(4)
C1 C2 C16 O2 6.0(8)
C3 C2 C16 O2 -176.9(5)
C1 C2 C16 O3 -173.5(4)
C3 C2 C16 O3 3.6(6)
C25 O4 C21 C22 7.4(6)
C25 O4 C21 C35 -173.9(3)
O4 C21 C22 C36 178.5(4)
C35 C21 C22 C36 0.1(7)
O4 C21 C22 C23 0.2(6)
C35 C21 C22 C23 -178.2(4)
C21 C22 C23 C24 -29.7(6)
C36 C22 C23 C24 152.0(4)
C22 C23 C24 C25 50.9(5)
C21 O4 C25 C26 -162.4(4)
C21 O4 C25 C24 17.2(5)
C23 C24 C25 C26 133.1(5)
C23 C24 C25 O4 -46.4(5)
O4 C25 C26 C27 -175.1(4)
C24 C25 C26 C27 5.4(7)
C25 C26 C27 C28 -140.9(4)
C25 C26 C27 C34 41.2(6)
C34 C27 C28 C29 -2.0(5)
C26 C27 C28 C29 -180.0(3)
C27 C28 C29 C32 1.8(5)
C27 C28 C29 C30 -179.6(4)
C28 C29 C30 C31 -177.8(4)
C32 C29 C30 C31 0.9(5)
C29 C30 C31 N2 -0.7(5)
C32 N2 C31 C30 0.2(5)
C38 N2 C31 C30 177.5(4)
C31 N2 C32 C33 178.6(4)
C38 N2 C32 C33 1.3(7)
C31 N2 C32 C29 0.4(4)
C38 N2 C32 C29 -176.9(4)
C28 C29 C32 N2 178.2(3)
C30 C29 C32 N2 -0.8(4)
C28 C29 C32 C33 -0.3(6)
C30 C29 C32 C33 -179.2(4)
N2 C32 C33 C34 -178.9(4)
C29 C32 C33 C34 -1.0(6)
C32 C33 C34 C27 0.7(6)
C28 C27 C34 C33 0.8(6)
C26 C27 C34 C33 178.7(4)
C37 O6 C36 O5 0.6(7)
C37 O6 C36 C22 -178.1(4)
C21 C22 C36 O5 13.1(8)
C23 C22 C36 O5 -168.6(5)
C21 C22 C36 O6 -168.3(4)
C23 C22 C36 O6 10.0(6)
